data_7037546
loop_
_publ_author_name
'Kumar, Vikash'
'Ghosh, Somnath'
'Saini, Anoop Kumar'
'Mobin, Shaikh M.'
'Mondal, Biplab'

_publ_section_title
;
 Copper(ii) mediated phenol ring nitration by nitrogen dioxide.
;
_journal_issue 46
_journal_name_full 'Dalton transactions (Cambridge, England : 2003)'
_journal_page_first 19909
_journal_page_last 19917
_journal_paper_doi 10.1039/c5dt02318a
_journal_volume 44
_journal_year 2015
_chemical_formula_sum 'C34 H45 Cu N3 O6'
_chemical_formula_weight 655.27
_space_group_crystal_system monoclinic
_space_group_IT_number 14
_space_group_name_Hall '-P 2yn'
_space_group_name_H-M_alt 'P 1 21/n 1'
_symmetry_space_group_name_Hall '-P 2yn'
_symmetry_space_group_name_H-M 'P 1 21/n 1'
_atom_sites_solution_hydrogens geom
_audit_creation_method SHELXL-2014/7
_audit_update_record
;
2015-09-01 deposited with the CCDC.
2015-10-19 downloaded from the CCDC.
;
_cell_angle_alpha 90
_cell_angle_beta 100.459(4)
_cell_angle_gamma 90
_cell_formula_units_Z 4
_cell_length_a 14.4864(7)
_cell_length_b 13.9322(5)
_cell_length_c 17.6786(6)
_cell_measurement_reflns_used 5164
_cell_measurement_temperature 293(2)
_cell_measurement_theta_max 28.6188
_cell_measurement_theta_min 2.9023
_cell_volume 3508.7(2)
_computing_cell_refinement 'CrysAlis RED, Oxford Diffraction Ltd.,'
_computing_data_collection 'CrysAlis CCD, Oxford Diffraction Ltd.,'
_computing_data_reduction 'CrysAlis RED, Oxford Diffraction Ltd.,'
_computing_molecular_graphics Ortep3
_computing_publication_material Shelx97
_computing_structure_refinement 'SHELXL-2014/7 (Sheldrick, 2014)'
_computing_structure_solution 'SHELXS-97 (Sheldrick, 1997)'
_diffrn_ambient_temperature 293(2)
_diffrn_detector_area_resol_mean 16.2760
_diffrn_measured_fraction_theta_full 0.998
_diffrn_measured_fraction_theta_max 0.998
_diffrn_measurement_device_type 'SuperNova, Single source at offset), Eos'
_diffrn_radiation_monochromator mirror
_diffrn_radiation_source 'SuperNova (Mo) X-ray Source'
_diffrn_radiation_type 'Mo K\a'
_diffrn_radiation_wavelength 0.7107
_diffrn_reflns_av_R_equivalents 0.0357
_diffrn_reflns_av_unetI/netI 0.0469
_diffrn_reflns_laue_measured_fraction_full 0.998
_diffrn_reflns_laue_measured_fraction_max 0.998
_diffrn_reflns_limit_h_max 17
_diffrn_reflns_limit_h_min -17
_diffrn_reflns_limit_k_max 16
_diffrn_reflns_limit_k_min -11
_diffrn_reflns_limit_l_max 19
_diffrn_reflns_limit_l_min -21
_diffrn_reflns_number 14009
_diffrn_reflns_point_group_measured_fraction_full 0.998
_diffrn_reflns_point_group_measured_fraction_max 0.998
_diffrn_reflns_theta_full 25.000
_diffrn_reflns_theta_max 25.000
_diffrn_reflns_theta_min 2.908
_exptl_absorpt_coefficient_mu 0.667
_exptl_absorpt_correction_T_max 1.00000
_exptl_absorpt_correction_T_min 0.62034
_exptl_absorpt_correction_type multi-scan
_exptl_absorpt_process_details
;
CrysAlisPro, Agilent Technologies,
Version 1.171.36.20 (release 27-06-2012 CrysAlis171 .NET)
(compiled Jul 11 2012,15:38:31)
Empirical absorption correction using spherical harmonics,
 implemented in SCALE3 ABSPACK scaling algorithm.
;
_exptl_crystal_colour BLUE
_exptl_crystal_density_diffrn 1.240
_exptl_crystal_density_method 'not measured'
_exptl_crystal_description BLOCK
_exptl_crystal_F_000 1388
_exptl_crystal_size_max 0.180
_exptl_crystal_size_mid 0.130
_exptl_crystal_size_min 0.090
_refine_diff_density_max 0.391
_refine_diff_density_min -0.455
_refine_diff_density_rms 0.056
_refine_ls_extinction_method none
_refine_ls_goodness_of_fit_ref 1.043
_refine_ls_hydrogen_treatment constr
_refine_ls_matrix_type full
_refine_ls_number_parameters 408
_refine_ls_number_reflns 6181
_refine_ls_number_restraints 0
_refine_ls_restrained_S_all 1.043
_refine_ls_R_factor_all 0.0633
_refine_ls_R_factor_gt 0.0460
_refine_ls_shift/su_max 0.000
_refine_ls_shift/su_mean 0.000
_refine_ls_structure_factor_coef Fsqd
_refine_ls_weighting_details 'w=1/[\s^2^(Fo^2^)+(0.0629P)^2^+1.2744P] where P=(Fo^2^+2Fc^2^)/3'
_refine_ls_weighting_scheme calc
_refine_ls_wR_factor_gt 0.1167
_refine_ls_wR_factor_ref 0.1309
_reflns_Friedel_coverage 0.000
_reflns_number_gt 4840
_reflns_number_total 6181
_reflns_threshold_expression 'I > 2\s(I)'
_cod_data_source_file c5dt02318a2.cif
_cod_data_source_block shelx
_cod_database_code 7037546
_shelx_shelxl_version_number 2014/7
_shelx_space_group_comment
;
The symmetry employed for this shelxl refinement is uniquely defined
by the following loop, which should always be used as a source of
symmetry information in preference to the above space-group names.
They are only intended as comments.
;
_shelx_estimated_absorpt_t_min 0.889
_shelx_estimated_absorpt_t_max 0.942

loop_
_space_group_symop_operation_xyz
'x, y, z'
'-x+1/2, y+1/2, -z+1/2'
'-x, -y, -z'
'x-1/2, -y-1/2, z-1/2'

loop_
_atom_site_label
_atom_site_type_symbol
_atom_site_fract_x
_atom_site_fract_y
_atom_site_fract_z
_atom_site_U_iso_or_equiv
_atom_site_adp_type
_atom_site_occupancy
_atom_site_site_symmetry_order
_atom_site_calc_flag
_atom_site_refinement_flags_posn
_atom_site_refinement_flags_adp
Cu1 Cu 0.36184(2) 0.46050(2) 0.46029(2) 0.03643(13) Uani 1 1 d . .
O1 O 0.39306(15) 0.33793(13) 0.50589(11) 0.0458(5) Uani 1 1 d . .
O5 O 0.40804(15) 0.41529(15) 0.37060(11) 0.0483(5) Uani 1 1 d . .
N2 N 0.32932(16) 0.51782(16) 0.55693(12) 0.0360(5) Uani 1 1 d . .
O4 O 0.19045(15) 0.44402(14) 0.41371(11) 0.0473(5) Uani 1 1 d . .
H4 H 0.1945 0.4387 0.3682 0.071 Uiso 1 1 calc R U
N1 N 0.35492(17) 0.59681(17) 0.42415(13) 0.0417(6) Uani 1 1 d . .
O2 O 0.2527(2) 0.2511(3) 0.81041(16) 0.1023(11) Uani 1 1 d . .
O6 O 0.27008(18) 0.38078(19) 0.29807(13) 0.0692(7) Uani 1 1 d . .
O3 O 0.2342(3) 0.1123(3) 0.75565(17) 0.1048(11) Uani 1 1 d . .
C21 C 0.0568(2) 0.6964(2) 0.46229(17) 0.0455(7) Uani 1 1 d . .
C6 C 0.3589(2) 0.6200(2) 0.55866(16) 0.0421(7) Uani 1 1 d . .
H6A H 0.4246 0.6251 0.5823 0.050 Uiso 1 1 calc R U
H6B H 0.3224 0.6570 0.5892 0.050 Uiso 1 1 calc R U
C19 C 0.16230(19) 0.5632(2) 0.49842(15) 0.0385(6) Uani 1 1 d . .
C7 C 0.3841(2) 0.4669(2) 0.62527(16) 0.0438(7) Uani 1 1 d . .
H7A H 0.4505 0.4704 0.6231 0.053 Uiso 1 1 calc R U
H7B H 0.3745 0.4992 0.6718 0.053 Uiso 1 1 calc R U
C20 C 0.1209(2) 0.6473(2) 0.51649(17) 0.0447(7) Uani 1 1 d . .
H20 H 0.1363 0.6716 0.5662 0.054 Uiso 1 1 calc R U
C11 C 0.3079(2) 0.1718(2) 0.63314(18) 0.0533(8) Uani 1 1 d . .
H11 H 0.2918 0.1075 0.6364 0.064 Uiso 1 1 calc R U
C8 C 0.3562(2) 0.3639(2) 0.62881(15) 0.0428(7) Uani 1 1 d . .
C24 C 0.1398(2) 0.5254(2) 0.42367(16) 0.0389(6) Uani 1 1 d . .
C12 C 0.3401(2) 0.2035(2) 0.56830(17) 0.0448(7) Uani 1 1 d . .
C5 C 0.3447(2) 0.6594(2) 0.47828(17) 0.0415(7) Uani 1 1 d . .
C13 C 0.3642(2) 0.3028(2) 0.56589(16) 0.0406(7) Uani 1 1 d . .
C22 C 0.0321(2) 0.6534(2) 0.39087(18) 0.0488(8) Uani 1 1 d . .
H22 H -0.0126 0.6839 0.3544 0.059 Uiso 1 1 calc R U
N3 N 0.2593(2) 0.1966(3) 0.75692(19) 0.0761(10) Uani 1 1 d . .
C18 C 0.2265(2) 0.5094(2) 0.55972(15) 0.0409(7) Uani 1 1 d . .
H18A H 0.2093 0.4420 0.5559 0.049 Uiso 1 1 calc R U
H18B H 0.2165 0.5321 0.6094 0.049 Uiso 1 1 calc R U
C10 C 0.2991(2) 0.2328(3) 0.69311(17) 0.0538(8) Uani 1 1 d . .
C9 C 0.3232(2) 0.3284(2) 0.69148(16) 0.0504(8) Uani 1 1 d . .
H9 H 0.3173 0.3685 0.7324 0.061 Uiso 1 1 calc R U
C15 C 0.3219(3) 0.0332(2) 0.5170(3) 0.0815(12) Uani 1 1 d . .
H15A H 0.3618 0.0096 0.5625 0.122 Uiso 1 1 calc R U
H15B H 0.3288 -0.0065 0.4739 0.122 Uiso 1 1 calc R U
H15C H 0.2578 0.0317 0.5240 0.122 Uiso 1 1 calc R U
C23 C 0.0701(2) 0.5667(2) 0.36983(16) 0.0425(7) Uani 1 1 d . .
C1 C 0.3485(2) 0.6270(2) 0.35097(18) 0.0551(8) Uani 1 1 d . .
H1 H 0.3561 0.5827 0.3133 0.066 Uiso 1 1 calc R U
C25 C 0.0170(2) 0.7930(3) 0.4822(2) 0.0601(9) Uani 1 1 d . .
C29 C 0.0321(3) 0.5233(3) 0.28947(18) 0.0576(9) Uani 1 1 d . .
C4 C 0.3265(2) 0.7556(2) 0.4611(2) 0.0574(9) Uani 1 1 d . .
H4A H 0.3192 0.7990 0.4996 0.069 Uiso 1 1 calc R U
C14 C 0.3496(2) 0.1366(2) 0.50167(19) 0.0513(8) Uani 1 1 d . .
C33 C 0.3560(3) 0.3809(2) 0.31103(18) 0.0525(8) Uani 1 1 d . .
C16 C 0.4513(2) 0.1345(3) 0.4895(2) 0.0686(10) Uani 1 1 d . .
H16A H 0.4703 0.1980 0.4779 0.103 Uiso 1 1 calc R U
H16B H 0.4564 0.0924 0.4474 0.103 Uiso 1 1 calc R U
H16C H 0.4911 0.1117 0.5354 0.103 Uiso 1 1 calc R U
C3 C 0.3193(3) 0.7856(3) 0.3867(2) 0.0676(10) Uani 1 1 d . .
H3 H 0.3066 0.8496 0.3740 0.081 Uiso 1 1 calc R U
C2 C 0.3311(3) 0.7208(3) 0.3304(2) 0.0664(10) Uani 1 1 d . .
H2 H 0.3273 0.7404 0.2796 0.080 Uiso 1 1 calc R U
C17 C 0.2854(3) 0.1708(3) 0.42751(19) 0.0666(10) Uani 1 1 d . .
H17A H 0.2218 0.1742 0.4358 0.100 Uiso 1 1 calc R U
H17B H 0.2891 0.1263 0.3867 0.100 Uiso 1 1 calc R U
H17C H 0.3053 0.2331 0.4138 0.100 Uiso 1 1 calc R U
C31 C 0.1047(3) 0.5377(3) 0.2366(2) 0.0792(12) Uani 1 1 d . .
H31A H 0.1620 0.5054 0.2582 0.119 Uiso 1 1 calc R U
H31B H 0.1169 0.6050 0.2320 0.119 Uiso 1 1 calc R U
H31C H 0.0806 0.5116 0.1867 0.119 Uiso 1 1 calc R U
C30 C -0.0599(3) 0.5708(4) 0.2508(2) 0.0921(14) Uani 1 1 d . .
H30A H -0.0844 0.5377 0.2038 0.138 Uiso 1 1 calc R U
H30B H -0.0483 0.6367 0.2397 0.138 Uiso 1 1 calc R U
H30C H -0.1046 0.5677 0.2846 0.138 Uiso 1 1 calc R U
C32 C 0.0119(3) 0.4157(3) 0.2963(2) 0.0851(13) Uani 1 1 d . .
H32A H -0.0280 0.4064 0.3335 0.128 Uiso 1 1 calc R U
H32B H 0.0699 0.3819 0.3124 0.128 Uiso 1 1 calc R U
H32C H -0.0188 0.3916 0.2473 0.128 Uiso 1 1 calc R U
C28 C 0.0939(4) 0.8679(3) 0.4895(4) 0.121(2) Uani 1 1 d . .
H28A H 0.0681 0.9300 0.4967 0.181 Uiso 1 1 calc R U
H28B H 0.1205 0.8682 0.4436 0.181 Uiso 1 1 calc R U
H28C H 0.1419 0.8530 0.5329 0.181 Uiso 1 1 calc R U
C34 C 0.4090(3) 0.3400(4) 0.2519(2) 0.1042(17) Uani 1 1 d . .
H34A H 0.3669 0.3034 0.2147 0.156 Uiso 1 1 calc R U
H34B H 0.4587 0.2993 0.2771 0.156 Uiso 1 1 calc R U
H34C H 0.4352 0.3916 0.2266 0.156 Uiso 1 1 calc R U
C27 C -0.0625(4) 0.8282(4) 0.4213(3) 0.126(2) Uani 1 1 d . .
H27A H -0.1138 0.7836 0.4163 0.189 Uiso 1 1 calc R U
H27B H -0.0414 0.8333 0.3730 0.189 Uiso 1 1 calc R U
H27C H -0.0830 0.8900 0.4358 0.189 Uiso 1 1 calc R U
C26 C -0.0151(5) 0.7877(4) 0.5588(3) 0.133(2) Uani 1 1 d . .
H26A H -0.0342 0.8503 0.5726 0.200 Uiso 1 1 calc R U
H26B H 0.0357 0.7653 0.5974 0.200 Uiso 1 1 calc R U
H26C H -0.0670 0.7441 0.5550 0.200 Uiso 1 1 calc R U

loop_
_atom_site_aniso_label
_atom_site_aniso_U_11
_atom_site_aniso_U_22
_atom_site_aniso_U_33
_atom_site_aniso_U_23
_atom_site_aniso_U_13
_atom_site_aniso_U_12
Cu1 0.0385(2) 0.0371(2) 0.0353(2) -0.00022(14) 0.01091(15) 0.00262(15)
O1 0.0575(14) 0.0377(11) 0.0467(11) 0.0052(9) 0.0219(10) 0.0100(10)
O5 0.0522(13) 0.0540(13) 0.0424(11) -0.0034(10) 0.0185(10) 0.0009(11)
N2 0.0340(13) 0.0386(13) 0.0350(12) -0.0029(10) 0.0051(10) 0.0032(10)
O4 0.0530(13) 0.0495(12) 0.0391(11) -0.0046(9) 0.0073(10) 0.0092(10)
N1 0.0407(14) 0.0405(14) 0.0449(13) 0.0073(11) 0.0105(11) 0.0008(11)
O2 0.129(3) 0.130(3) 0.0574(17) 0.0238(18) 0.0433(18) 0.007(2)
O6 0.0612(17) 0.0883(18) 0.0574(14) -0.0271(13) 0.0086(12) 0.0035(14)
O3 0.123(3) 0.110(3) 0.089(2) 0.0458(19) 0.0385(19) -0.022(2)
C21 0.0324(16) 0.0504(18) 0.0559(18) 0.0035(15) 0.0141(14) 0.0054(14)
C6 0.0389(16) 0.0394(16) 0.0469(16) -0.0104(13) 0.0051(13) 0.0021(13)
C19 0.0286(15) 0.0451(16) 0.0420(16) 0.0015(12) 0.0074(12) 0.0013(13)
C7 0.0425(17) 0.0516(18) 0.0361(15) -0.0022(13) 0.0037(13) 0.0071(14)
C20 0.0368(16) 0.0528(18) 0.0454(16) -0.0083(14) 0.0102(13) 0.0051(14)
C11 0.0411(18) 0.0544(19) 0.062(2) 0.0225(16) 0.0026(15) 0.0032(15)
C8 0.0401(17) 0.0490(17) 0.0383(15) 0.0073(13) 0.0049(13) 0.0075(14)
C24 0.0349(15) 0.0418(16) 0.0416(15) -0.0022(12) 0.0112(12) -0.0004(13)
C12 0.0359(16) 0.0452(17) 0.0524(17) 0.0115(14) 0.0054(13) 0.0076(14)
C5 0.0304(15) 0.0412(16) 0.0516(17) -0.0012(14) 0.0035(12) -0.0021(13)
C13 0.0364(16) 0.0433(17) 0.0415(15) 0.0090(13) 0.0057(12) 0.0101(13)
C22 0.0352(17) 0.058(2) 0.0527(18) 0.0103(15) 0.0061(14) 0.0058(15)
N3 0.070(2) 0.103(3) 0.057(2) 0.038(2) 0.0165(17) 0.005(2)
C18 0.0396(16) 0.0493(17) 0.0350(15) -0.0019(13) 0.0098(12) 0.0057(14)
C10 0.0484(19) 0.072(2) 0.0410(17) 0.0234(16) 0.0077(14) 0.0064(17)
C9 0.0487(19) 0.066(2) 0.0349(16) 0.0061(14) 0.0032(14) 0.0141(17)
C15 0.094(3) 0.049(2) 0.102(3) -0.006(2) 0.020(3) -0.012(2)
C23 0.0353(16) 0.0527(18) 0.0394(15) -0.0004(13) 0.0066(13) -0.0077(14)
C1 0.062(2) 0.053(2) 0.0507(18) 0.0087(15) 0.0128(16) 0.0010(17)
C25 0.046(2) 0.059(2) 0.077(2) 0.0010(18) 0.0153(17) 0.0178(17)
C29 0.055(2) 0.068(2) 0.0445(18) -0.0014(15) -0.0067(15) -0.0031(18)
C4 0.059(2) 0.0407(18) 0.072(2) -0.0011(16) 0.0101(17) 0.0002(16)
C14 0.0475(19) 0.0403(17) 0.065(2) -0.0005(15) 0.0085(16) 0.0035(15)
C33 0.067(2) 0.0522(19) 0.0419(17) -0.0067(15) 0.0188(17) 0.0045(18)
C16 0.052(2) 0.060(2) 0.095(3) -0.017(2) 0.016(2) 0.0146(18)
C3 0.070(3) 0.0419(19) 0.089(3) 0.0173(19) 0.008(2) 0.0009(18)
C2 0.077(3) 0.058(2) 0.063(2) 0.0215(18) 0.0106(19) 0.000(2)
C17 0.062(2) 0.073(2) 0.063(2) -0.0115(18) 0.0051(18) 0.007(2)
C31 0.095(3) 0.097(3) 0.046(2) 0.0023(19) 0.014(2) 0.007(2)
C30 0.074(3) 0.118(4) 0.069(3) -0.011(2) -0.027(2) 0.013(3)
C32 0.085(3) 0.082(3) 0.077(3) -0.009(2) -0.015(2) -0.028(3)
C28 0.101(4) 0.058(3) 0.213(6) -0.023(3) 0.052(4) 0.009(3)
C34 0.088(3) 0.150(5) 0.082(3) -0.056(3) 0.036(3) 0.005(3)
C27 0.107(4) 0.110(4) 0.145(5) -0.023(3) -0.018(3) 0.070(3)
C26 0.177(6) 0.112(4) 0.137(4) 0.017(3) 0.097(4) 0.079(4)

loop_
_atom_type_symbol
_atom_type_description
_atom_type_scat_dispersion_real
_atom_type_scat_dispersion_imag
_atom_type_scat_source
C C 0.0033 0.0016 'International Tables Vol C Tables 4.2.6.8 and 6.1.1.4'
H H 0.0000 0.0000 'International Tables Vol C Tables 4.2.6.8 and 6.1.1.4'
N N 0.0061 0.0033 'International Tables Vol C Tables 4.2.6.8 and 6.1.1.4'
O O 0.0106 0.0060 'International Tables Vol C Tables 4.2.6.8 and 6.1.1.4'
Cu Cu 0.3201 1.2651 'International Tables Vol C Tables 4.2.6.8 and 6.1.1.4'

loop_
_geom_angle_atom_site_label_1
_geom_angle_atom_site_label_2
_geom_angle_atom_site_label_3
_geom_angle
O1 Cu1 O5 87.95(8)
O1 Cu1 N1 168.30(10)
O5 Cu1 N1 92.99(9)
O1 Cu1 N2 94.03(8)
O5 Cu1 N2 172.48(9)
N1 Cu1 N2 83.62(9)
C13 O1 Cu1 126.41(17)
C33 O5 Cu1 124.0(2)
C6 N2 C7 109.2(2)
C6 N2 C18 111.0(2)
C7 N2 C18 108.6(2)
C6 N2 Cu1 106.61(16)
C7 N2 Cu1 108.92(16)
C18 N2 Cu1 112.44(16)
C24 O4 H4 109.5
C5 N1 C1 119.4(3)
C5 N1 Cu1 113.63(19)
C1 N1 Cu1 126.4(2)
C22 C21 C20 116.5(3)
C22 C21 C25 123.0(3)
C20 C21 C25 120.5(3)
N2 C6 C5 110.0(2)
N2 C6 H6A 109.7
C5 C6 H6A 109.7
N2 C6 H6B 109.7
C5 C6 H6B 109.7
H6A C6 H6B 108.2
C20 C19 C24 120.0(3)
C20 C19 C18 119.8(3)
C24 C19 C18 120.0(2)
C8 C7 N2 112.4(2)
C8 C7 H7A 109.1
N2 C7 H7A 109.1
C8 C7 H7B 109.1
N2 C7 H7B 109.1
H7A C7 H7B 107.9
C19 C20 C21 121.6(3)
C19 C20 H20 119.2
C21 C20 H20 119.2
C10 C11 C12 122.0(3)
C10 C11 H11 119.0
C12 C11 H11 119.0
C9 C8 C13 120.3(3)
C9 C8 C7 121.0(3)
C13 C8 C7 118.7(2)
O4 C24 C23 126.5(2)
O4 C24 C19 113.0(2)
C23 C24 C19 120.5(3)
C11 C12 C13 117.0(3)
C11 C12 C14 122.2(3)
C13 C12 C14 120.7(3)
N1 C5 C4 121.3(3)
N1 C5 C6 115.4(2)
C4 C5 C6 123.2(3)
O1 C13 C8 119.7(3)
O1 C13 C12 120.3(3)
C8 C13 C12 120.1(3)
C21 C22 C23 124.4(3)
C21 C22 H22 117.8
C23 C22 H22 117.8
O3 N3 O2 122.7(3)
O3 N3 C10 118.5(4)
O2 N3 C10 118.8(4)
C19 C18 N2 115.2(2)
C19 C18 H18A 108.5
N2 C18 H18A 108.5
C19 C18 H18B 108.5
N2 C18 H18B 108.5
H18A C18 H18B 107.5
C9 C10 C11 121.2(3)
C9 C10 N3 119.4(3)
C11 C10 N3 119.3(3)
C8 C9 C10 119.4(3)
C8 C9 H9 120.3
C10 C9 H9 120.3
C14 C15 H15A 109.5
C14 C15 H15B 109.5
H15A C15 H15B 109.5
C14 C15 H15C 109.5
H15A C15 H15C 109.5
H15B C15 H15C 109.5
C24 C23 C22 116.6(3)
C24 C23 C29 124.2(3)
C22 C23 C29 119.2(3)
N1 C1 C2 122.1(3)
N1 C1 H1 119.0
C2 C1 H1 119.0
C27 C25 C26 109.7(4)
C27 C25 C28 106.9(4)
C26 C25 C28 107.4(4)
C27 C25 C21 113.1(3)
C26 C25 C21 110.7(3)
C28 C25 C21 108.8(3)
C30 C29 C32 107.1(3)
C30 C29 C31 107.9(3)
C32 C29 C31 109.6(3)
C30 C29 C23 112.1(3)
C32 C29 C23 110.5(3)
C31 C29 C23 109.7(3)
C3 C4 C5 118.9(3)
C3 C4 H4A 120.5
C5 C4 H4A 120.5
C16 C14 C12 110.2(3)
C16 C14 C15 107.3(3)
C12 C14 C15 112.0(3)
C16 C14 C17 109.5(3)
C12 C14 C17 110.0(3)
C15 C14 C17 107.7(3)
O6 C33 O5 125.8(3)
O6 C33 C34 119.8(3)
O5 C33 C34 114.4(3)
C14 C16 H16A 109.5
C14 C16 H16B 109.5
H16A C16 H16B 109.5
C14 C16 H16C 109.5
H16A C16 H16C 109.5
H16B C16 H16C 109.5
C4 C3 C2 119.9(3)
C4 C3 H3 120.1
C2 C3 H3 120.1
C1 C2 C3 118.4(3)
C1 C2 H2 120.8
C3 C2 H2 120.8
C14 C17 H17A 109.5
C14 C17 H17B 109.5
H17A C17 H17B 109.5
C14 C17 H17C 109.5
H17A C17 H17C 109.5
H17B C17 H17C 109.5
C29 C31 H31A 109.5
C29 C31 H31B 109.5
H31A C31 H31B 109.5
C29 C31 H31C 109.5
H31A C31 H31C 109.5
H31B C31 H31C 109.5
C29 C30 H30A 109.5
C29 C30 H30B 109.5
H30A C30 H30B 109.5
C29 C30 H30C 109.5
H30A C30 H30C 109.5
H30B C30 H30C 109.5
C29 C32 H32A 109.5
C29 C32 H32B 109.5
H32A C32 H32B 109.5
C29 C32 H32C 109.5
H32A C32 H32C 109.5
H32B C32 H32C 109.5
C25 C28 H28A 109.5
C25 C28 H28B 109.5
H28A C28 H28B 109.5
C25 C28 H28C 109.5
H28A C28 H28C 109.5
H28B C28 H28C 109.5
C33 C34 H34A 109.5
C33 C34 H34B 109.5
H34A C34 H34B 109.5
C33 C34 H34C 109.5
H34A C34 H34C 109.5
H34B C34 H34C 109.5
C25 C27 H27A 109.5
C25 C27 H27B 109.5
H27A C27 H27B 109.5
C25 C27 H27C 109.5
H27A C27 H27C 109.5
H27B C27 H27C 109.5
C25 C26 H26A 109.5
C25 C26 H26B 109.5
H26A C26 H26B 109.5
C25 C26 H26C 109.5
H26A C26 H26C 109.5
H26B C26 H26C 109.5

loop_
_geom_bond_atom_site_label_1
_geom_bond_atom_site_label_2
_geom_bond_distance
Cu1 O1 1.9075(19)
Cu1 O5 1.9350(19)
Cu1 N1 2.000(2)
Cu1 N2 2.018(2)
O1 C13 1.304(3)
O5 C33 1.273(4)
N2 C6 1.485(3)
N2 C7 1.499(3)
N2 C18 1.503(3)
O4 C24 1.379(3)
O4 H4 0.8200
N1 C5 1.323(4)
N1 C1 1.348(4)
O2 N3 1.230(4)
O6 C33 1.223(4)
O3 N3 1.228(4)
C21 C22 1.384(4)
C21 C20 1.387(4)
C21 C25 1.531(4)
C6 C5 1.502(4)
C6 H6A 0.9700
C6 H6B 0.9700
C19 C20 1.380(4)
C19 C24 1.405(4)
C19 C18 1.496(4)
C7 C8 1.495(4)
C7 H7A 0.9700
C7 H7B 0.9700
C20 H20 0.9300
C11 C10 1.383(5)
C11 C12 1.386(4)
C11 H11 0.9300
C8 C9 1.376(4)
C8 C13 1.422(4)
C24 C23 1.381(4)
C12 C13 1.429(4)
C12 C14 1.529(4)
C5 C4 1.389(4)
C22 C23 1.405(4)
C22 H22 0.9300
N3 C10 1.447(4)
C18 H18A 0.9700
C18 H18B 0.9700
C10 C9 1.379(5)
C9 H9 0.9300
C15 C14 1.532(4)
C15 H15A 0.9600
C15 H15B 0.9600
C15 H15C 0.9600
C23 C29 1.550(4)
C1 C2 1.368(5)
C1 H1 0.9300
C25 C27 1.509(5)
C25 C26 1.510(5)
C25 C28 1.515(6)
C29 C30 1.534(5)
C29 C32 1.536(5)
C29 C31 1.542(5)
C4 C3 1.366(5)
C4 H4A 0.9300
C14 C16 1.527(5)
C14 C17 1.539(4)
C33 C34 1.516(5)
C16 H16A 0.9600
C16 H16B 0.9600
C16 H16C 0.9600
C3 C2 1.376(5)
C3 H3 0.9300
C2 H2 0.9300
C17 H17A 0.9600
C17 H17B 0.9600
C17 H17C 0.9600
C31 H31A 0.9600
C31 H31B 0.9600
C31 H31C 0.9600
C30 H30A 0.9600
C30 H30B 0.9600
C30 H30C 0.9600
C32 H32A 0.9600
C32 H32B 0.9600
C32 H32C 0.9600
C28 H28A 0.9600
C28 H28B 0.9600
C28 H28C 0.9600
C34 H34A 0.9600
C34 H34B 0.9600
C34 H34C 0.9600
C27 H27A 0.9600
C27 H27B 0.9600
C27 H27C 0.9600
C26 H26A 0.9600
C26 H26B 0.9600
C26 H26C 0.9600

loop_
_geom_torsion_atom_site_label_1
_geom_torsion_atom_site_label_2
_geom_torsion_atom_site_label_3
_geom_torsion_atom_site_label_4
_geom_torsion
C7 N2 C6 C5 152.2(2)
C18 N2 C6 C5 -88.1(3)
Cu1 N2 C6 C5 34.7(3)
C6 N2 C7 C8 178.3(2)
C18 N2 C7 C8 57.2(3)
Cu1 N2 C7 C8 -65.6(3)
C24 C19 C20 C21 -0.1(4)
C18 C19 C20 C21 -176.3(3)
C22 C21 C20 C19 4.1(4)
C25 C21 C20 C19 -175.8(3)
N2 C7 C8 C9 -121.4(3)
N2 C7 C8 C13 58.5(3)
C20 C19 C24 O4 176.9(3)
C18 C19 C24 O4 -7.0(4)
C20 C19 C24 C23 -5.9(4)
C18 C19 C24 C23 170.3(3)
C10 C11 C12 C13 0.2(4)
C10 C11 C12 C14 -179.7(3)
C1 N1 C5 C4 0.7(4)
Cu1 N1 C5 C4 -171.5(2)
C1 N1 C5 C6 -176.4(3)
Cu1 N1 C5 C6 11.4(3)
N2 C6 C5 N1 -31.6(3)
N2 C6 C5 C4 151.4(3)
Cu1 O1 C13 C8 -38.6(4)
Cu1 O1 C13 C12 140.9(2)
C9 C8 C13 O1 178.1(3)
C7 C8 C13 O1 -1.9(4)
C9 C8 C13 C12 -1.4(4)
C7 C8 C13 C12 178.6(3)
C11 C12 C13 O1 -178.5(3)
C14 C12 C13 O1 1.4(4)
C11 C12 C13 C8 1.0(4)
C14 C12 C13 C8 -179.1(3)
C20 C21 C22 C23 -2.5(5)
C25 C21 C22 C23 177.4(3)
C20 C19 C18 N2 -105.1(3)
C24 C19 C18 N2 78.8(3)
C6 N2 C18 C19 55.4(3)
C7 N2 C18 C19 175.5(2)
Cu1 N2 C18 C19 -63.9(3)
C12 C11 C10 C9 -0.9(5)
C12 C11 C10 N3 176.0(3)
O3 N3 C10 C9 176.7(3)
O2 N3 C10 C9 -3.9(5)
O3 N3 C10 C11 -0.2(5)
O2 N3 C10 C11 179.2(3)
C13 C8 C9 C10 0.7(4)
C7 C8 C9 C10 -179.3(3)
C11 C10 C9 C8 0.4(5)
N3 C10 C9 C8 -176.4(3)
O4 C24 C23 C22 -175.9(3)
C19 C24 C23 C22 7.3(4)
O4 C24 C23 C29 4.5(5)
C19 C24 C23 C29 -172.3(3)
C21 C22 C23 C24 -3.2(4)
C21 C22 C23 C29 176.5(3)
C5 N1 C1 C2 -0.4(5)
Cu1 N1 C1 C2 170.7(3)
C22 C21 C25 C27 9.3(5)
C20 C21 C25 C27 -170.8(4)
C22 C21 C25 C26 132.8(4)
C20 C21 C25 C26 -47.3(5)
C22 C21 C25 C28 -109.4(4)
C20 C21 C25 C28 70.5(4)
C24 C23 C29 C30 165.9(3)
C22 C23 C29 C30 -13.7(4)
C24 C23 C29 C32 46.6(4)
C22 C23 C29 C32 -133.0(3)
C24 C23 C29 C31 -74.3(4)
C22 C23 C29 C31 106.1(3)
N1 C5 C4 C3 -0.2(5)
C6 C5 C4 C3 176.7(3)
C11 C12 C14 C16 -120.6(3)
C13 C12 C14 C16 59.5(4)
C11 C12 C14 C15 -1.3(4)
C13 C12 C14 C15 178.8(3)
C11 C12 C14 C17 118.5(3)
C13 C12 C14 C17 -61.4(4)
Cu1 O5 C33 O6 8.4(5)
Cu1 O5 C33 C34 -173.5(3)
C5 C4 C3 C2 -0.6(5)
N1 C1 C2 C3 -0.4(6)
C4 C3 C2 C1 0.9(6)
